data_4072922
loop_
_publ_author_name
'Yagyu, Takeyoshi'
'Ohashi, Jun-ichi'
'Maeda, Masunobu'

_publ_section_title
;
 Monoarylplatinum(II) Complexes with a 2-Phenylpyridyl Ligand and
 Coordinated Solvent, [Pt(Ar)(Phpy)(solv)] (Phpy = 2-phenylpyridyl; solv =
 NCCH3, dmso). Preparation from [Pt(Ar)2(solv)2], Structures, and Chemical
 Properties
;
_journal_issue 9
_journal_name_full Organometallics
_journal_page_first 2383
_journal_paper_doi 10.1021/om061137m
_journal_volume 26
_journal_year 2007
_chemical_formula_moiety 'C30 H32 F3 N O Pt S '
_chemical_formula_sum 'C30 H32 F3 N O Pt S'
_chemical_formula_weight 706.73
_space_group_IT_number 14
_symmetry_cell_setting monoclinic
_symmetry_Int_Tables_number 14
_symmetry_space_group_name_Hall '-P 2ybc'
_symmetry_space_group_name_H-M 'P 1 21/c 1'
_cell_angle_alpha 90
_cell_angle_beta 100.591(1)
_cell_angle_gamma 90
_cell_formula_units_Z 4
_cell_length_a 8.8977(2)
_cell_length_b 19.0682(2)
_cell_length_c 17.1095(4)
_cell_measurement_reflns_used 7867
_cell_measurement_temperature 173.2
_cell_measurement_theta_max 27.5
_cell_measurement_theta_min 3.0
_cell_volume 2853.40(10)
_computing_cell_refinement CRYSTALCLEAR
_computing_data_collection CRYSTALCLEAR
_computing_data_reduction 'teXsan Ver. 1.11'
_computing_publication_material 'teXsan Ver. 1.11'
_computing_structure_refinement 'teXsan Ver. 1.10'
_computing_structure_solution SIR92
_diffrn_detector_area_resol_mean 14.49
_diffrn_measured_fraction_theta_full 0.9914
_diffrn_measured_fraction_theta_max 0.9914
_diffrn_measurement_device_type 'Rigaku/MSC Mercury CCD'
_diffrn_measurement_method \w
_diffrn_radiation_type 'Mo K\a'
_diffrn_radiation_wavelength 0.7107
_diffrn_reflns_av_R_equivalents 0.031
_diffrn_reflns_limit_h_max 11
_diffrn_reflns_limit_h_min -11
_diffrn_reflns_limit_k_max 24
_diffrn_reflns_limit_k_min -19
_diffrn_reflns_limit_l_max 21
_diffrn_reflns_limit_l_min -22
_diffrn_reflns_number 22966
_diffrn_reflns_theta_full 27.49
_diffrn_reflns_theta_max 27.49
_exptl_absorpt_coefficient_mu 5.013
_exptl_absorpt_correction_type none
_exptl_crystal_colour Colorless
_exptl_crystal_density_diffrn 1.645
_exptl_crystal_density_method 'not measured'
_exptl_crystal_description Chip
_exptl_crystal_size_max 0.200
_exptl_crystal_size_mid 0.200
_exptl_crystal_size_min 0.100
_refine_diff_density_max 2.38
_refine_diff_density_min -1.81
_refine_ls_extinction_method none
_refine_ls_goodness_of_fit_ref 0.827
_refine_ls_hydrogen_treatment noref
_refine_ls_number_parameters 334
_refine_ls_number_reflns 5334
_refine_ls_R_factor_gt 0.0306
_refine_ls_shift/su_max 0.0021
_refine_ls_structure_factor_coef Fsqd
_refine_ls_weighting_details 'w = 1/[\s^2^(Fo^2^) + (0.05000(Max(Fo^2^,0) + 2Fc^2^)/3)^2^]'
_refine_ls_weighting_scheme calc
_refine_ls_wR_factor_ref 0.0797
_reflns_number_gt 5334
_reflns_number_total 6493
_reflns_threshold_expression F^2^>2.0\s(F^2^)
_cod_data_source_file om061137msi20061218_055543.cif
_cod_data_source_block PtXy2(PhCF3py)(dmso)_(5)
_cod_original_formula_sum 'C30 H32 F3 N O Pt S '
_cod_database_code 4072922

loop_
_symmetry_equiv_pos_as_xyz
x,y,z
-x,1/2+y,1/2-z
-x,-y,-z
x,1/2-y,1/2+z

loop_
_atom_site_label
_atom_site_type_symbol
_atom_site_fract_x
_atom_site_fract_y
_atom_site_fract_z
_atom_site_U_iso_or_equiv
_atom_site_adp_type
_atom_site_occupancy
_atom_site_calc_flag
Pt(1) Pt 0.12259(2) 0.167350(8) 0.633235(9) 0.02001(5) Uani 1.00 d
S(1) S 0.1654(1) 0.05117(6) 0.61230(7) 0.0255(3) Uani 1.00 d
F(1) F -0.3418(4) 0.2162(3) 0.3958(2) 0.107(2) Uani 1.00 d
F(2) F -0.2702(4) 0.2621(2) 0.2993(2) 0.082(1) Uani 1.00 d
F(3) F -0.2932(5) 0.1550(2) 0.3014(4) 0.115(2) Uani 1.00 d
O(1) O 0.1740(4) 0.0289(2) 0.5303(2) 0.0356(9) Uani 1.00 d
N(1) N 0.0953(4) 0.1842(2) 0.5076(2) 0.0219(9) Uani 1.00 d
C(1) C 0.0890(5) 0.2713(2) 0.6505(2) 0.0230(10) Uani 1.00 d
C(2) C 0.2116(5) 0.3155(3) 0.6823(3) 0.028(1) Uani 1.00 d
C(3) C 0.1950(6) 0.3873(3) 0.6903(3) 0.034(1) Uani 1.00 d
C(4) C 0.0512(6) 0.4164(2) 0.6669(3) 0.035(1) Uani 1.00 d
C(5) C -0.0746(5) 0.3753(3) 0.6363(3) 0.031(1) Uani 1.00 d
C(6) C -0.0522(5) 0.3033(3) 0.6285(2) 0.026(1) Uani 1.00 d
C(7) C 0.3304(7) 0.4322(3) 0.7252(4) 0.056(2) Uani 1.00 d
C(8) C -0.2300(7) 0.4078(3) 0.6122(3) 0.047(2) Uani 1.00 d
C(9) C 0.1404(5) 0.1510(2) 0.7510(3) 0.025(1) Uani 1.00 d
C(10) C 0.2843(6) 0.1540(3) 0.8017(3) 0.033(1) Uani 1.00 d
C(11) C 0.3009(7) 0.1384(3) 0.8828(3) 0.042(1) Uani 1.00 d
C(12) C 0.1735(7) 0.1231(3) 0.9152(3) 0.044(2) Uani 1.00 d
C(13) C 0.0286(6) 0.1208(3) 0.8670(3) 0.036(1) Uani 1.00 d
C(14) C 0.0147(5) 0.1346(3) 0.7861(3) 0.030(1) Uani 1.00 d
C(15) C 0.4590(8) 0.1385(4) 0.9347(4) 0.067(2) Uani 1.00 d
C(16) C -0.1111(8) 0.1036(3) 0.9021(4) 0.054(2) Uani 1.00 d
C(17) C -0.0480(5) 0.1948(2) 0.4690(3) 0.026(1) Uani 1.00 d
C(18) C -0.0842(5) 0.1999(2) 0.3870(3) 0.025(1) Uani 1.00 d
C(19) C 0.0315(5) 0.1951(2) 0.3433(3) 0.028(1) Uani 1.00 d
C(20) C 0.1785(6) 0.1847(3) 0.3837(3) 0.029(1) Uani 1.00 d
C(21) C 0.2092(5) 0.1788(2) 0.4659(3) 0.026(1) Uani 1.00 d
C(22) C 0.3671(5) 0.1655(2) 0.5089(3) 0.027(1) Uani 1.00 d
C(23) C 0.4525(6) 0.1110(3) 0.4852(3) 0.034(1) Uani 1.00 d
C(24) C 0.6001(6) 0.0977(3) 0.5249(3) 0.043(2) Uani 1.00 d
C(25) C 0.6624(6) 0.1382(4) 0.5885(3) 0.046(2) Uani 1.00 d
C(26) C 0.5797(6) 0.1934(4) 0.6125(3) 0.045(2) Uani 1.00 d
C(27) C 0.4336(6) 0.2069(3) 0.5728(3) 0.035(1) Uani 1.00 d
C(28) C -0.2464(6) 0.2084(3) 0.3464(3) 0.035(1) Uani 1.00 d
C(29) C 0.0293(6) -0.0035(3) 0.6458(3) 0.038(1) Uani 1.00 d
C(30) C 0.3378(7) 0.0226(3) 0.6734(4) 0.047(2) Uani 1.00 d
H(1) H 0.3100 0.2954 0.6992 0.0334 Uiso 1.00 calc
H(2) H 0.0384 0.4656 0.6718 0.0420 Uiso 1.00 calc
H(3) H -0.1379 0.2750 0.6069 0.0318 Uiso 1.00 calc
H(4) H 0.3697 0.4173 0.7778 0.0671 Uiso 1.00 calc
H(5) H 0.4071 0.4280 0.6936 0.0671 Uiso 1.00 calc
H(6) H 0.2987 0.4798 0.7258 0.0671 Uiso 1.00 calc
H(7) H -0.2594 0.4297 0.6569 0.0558 Uiso 1.00 calc
H(8) H -0.2274 0.4416 0.5718 0.0558 Uiso 1.00 calc
H(9) H -0.3024 0.3723 0.5925 0.0558 Uiso 1.00 calc
H(10) H 0.3718 0.1665 0.7803 0.0392 Uiso 1.00 calc
H(11) H 0.1845 0.1141 0.9706 0.0527 Uiso 1.00 calc
H(12) H -0.0838 0.1329 0.7536 0.0363 Uiso 1.00 calc
H(13) H 0.4800 0.0933 0.9575 0.0801 Uiso 1.00 calc
H(14) H 0.5327 0.1498 0.9032 0.0801 Uiso 1.00 calc
H(15) H 0.4620 0.1722 0.9757 0.0801 Uiso 1.00 calc
H(16) H -0.1797 0.1420 0.8937 0.0639 Uiso 1.00 calc
H(17) H -0.1582 0.0629 0.8775 0.0639 Uiso 1.00 calc
H(18) H -0.0800 0.0957 0.9577 0.0639 Uiso 1.00 calc
H(19) H -0.1277 0.1988 0.4989 0.0310 Uiso 1.00 calc
H(20) H 0.0101 0.1985 0.2870 0.0340 Uiso 1.00 calc
H(21) H 0.2599 0.1817 0.3549 0.0349 Uiso 1.00 calc
H(22) H 0.4093 0.0824 0.4413 0.0409 Uiso 1.00 calc
H(23) H 0.6576 0.0605 0.5078 0.0514 Uiso 1.00 calc
H(24) H 0.7628 0.1286 0.6166 0.0553 Uiso 1.00 calc
H(25) H 0.6239 0.2218 0.6562 0.0541 Uiso 1.00 calc
H(26) H 0.3778 0.2452 0.5894 0.0427 Uiso 1.00 calc
H(27) H 0.0208 0.0092 0.6983 0.0458 Uiso 1.00 calc
H(28) H -0.0672 0.0018 0.6116 0.0458 Uiso 1.00 calc
H(29) H 0.0613 -0.0510 0.6449 0.0458 Uiso 1.00 calc
H(30) H 0.3456 -0.0269 0.6699 0.0567 Uiso 1.00 calc
H(31) H 0.4224 0.0439 0.6561 0.0567 Uiso 1.00 calc
H(32) H 0.3375 0.0356 0.7270 0.0567 Uiso 1.00 calc

loop_
_atom_site_aniso_label
_atom_site_aniso_U_11
_atom_site_aniso_U_22
_atom_site_aniso_U_33
_atom_site_aniso_U_12
_atom_site_aniso_U_13
_atom_site_aniso_U_23
Pt(1) 0.02078(9) 0.02254(10) 0.01658(9) 0.00106(6) 0.00307(6) -0.00062(6)
S(1) 0.0271(5) 0.0234(5) 0.0254(5) 0.0021(4) 0.0033(4) -0.0003(4)
F(1) 0.040(2) 0.232(6) 0.050(2) 0.041(3) 0.011(2) 0.045(3)
F(2) 0.053(2) 0.088(3) 0.090(3) -0.007(2) -0.027(2) 0.057(3)
F(3) 0.056(3) 0.074(3) 0.185(6) 0.011(2) -0.054(3) -0.061(3)
O(1) 0.040(2) 0.034(2) 0.034(2) -0.001(1) 0.011(2) -0.007(1)
N(1) 0.027(2) 0.020(2) 0.020(2) 0.004(1) 0.009(1) 0.000(1)
C(1) 0.028(2) 0.022(2) 0.019(2) 0.001(2) 0.003(2) 0.000(2)
C(2) 0.027(2) 0.033(2) 0.023(2) 0.000(2) 0.003(2) -0.005(2)
C(3) 0.036(3) 0.035(3) 0.030(2) -0.007(2) 0.003(2) -0.003(2)
C(4) 0.048(3) 0.021(2) 0.037(3) 0.000(2) 0.008(2) -0.003(2)
C(5) 0.034(2) 0.036(3) 0.023(2) 0.007(2) 0.005(2) 0.000(2)
C(6) 0.025(2) 0.032(2) 0.021(2) 0.001(2) 0.001(2) -0.004(2)
C(7) 0.049(3) 0.043(3) 0.070(4) -0.010(3) -0.004(3) -0.011(3)
C(8) 0.047(3) 0.044(3) 0.046(3) 0.017(3) 0.002(3) -0.004(3)
C(9) 0.028(2) 0.027(2) 0.019(2) 0.007(2) 0.003(2) -0.003(2)
C(10) 0.033(3) 0.037(3) 0.026(2) 0.006(2) -0.001(2) -0.004(2)
C(11) 0.047(3) 0.047(3) 0.026(2) 0.012(3) -0.010(2) 0.001(2)
C(12) 0.063(4) 0.050(3) 0.020(2) 0.013(3) 0.008(2) 0.002(2)
C(13) 0.052(3) 0.034(3) 0.025(2) 0.006(2) 0.018(2) 0.001(2)
C(14) 0.032(2) 0.030(3) 0.029(2) 0.001(2) 0.005(2) -0.003(2)
C(15) 0.061(4) 0.095(6) 0.035(3) 0.013(4) -0.017(3) 0.001(4)
C(16) 0.080(5) 0.043(3) 0.050(4) -0.008(3) 0.038(3) -0.004(3)
C(17) 0.027(2) 0.029(2) 0.024(2) 0.002(2) 0.008(2) 0.002(2)
C(18) 0.029(2) 0.023(2) 0.022(2) 0.001(2) 0.004(2) 0.006(2)
C(19) 0.038(3) 0.028(2) 0.018(2) -0.002(2) 0.004(2) 0.004(2)
C(20) 0.033(2) 0.033(2) 0.023(2) -0.001(2) 0.009(2) -0.002(2)
C(21) 0.025(2) 0.029(2) 0.024(2) -0.002(2) 0.003(2) 0.001(2)
C(22) 0.024(2) 0.035(2) 0.022(2) -0.004(2) 0.006(2) 0.002(2)
C(23) 0.035(2) 0.038(3) 0.029(2) 0.001(2) 0.004(2) -0.001(2)
C(24) 0.029(3) 0.056(4) 0.045(3) 0.009(2) 0.008(2) 0.005(3)
C(25) 0.025(2) 0.072(4) 0.040(3) 0.004(3) 0.002(2) 0.012(3)
C(26) 0.030(3) 0.070(4) 0.033(3) -0.013(3) 0.003(2) -0.013(3)
C(27) 0.035(3) 0.042(3) 0.030(2) -0.006(2) 0.010(2) -0.005(2)
C(28) 0.035(3) 0.037(3) 0.032(3) 0.001(2) 0.001(2) 0.008(2)
C(29) 0.050(3) 0.025(2) 0.043(3) -0.009(2) 0.017(2) 0.003(2)
C(30) 0.043(3) 0.036(3) 0.053(3) 0.012(2) -0.017(3) -0.001(2)

loop_
_atom_type_symbol
_atom_type_description
_atom_type_scat_dispersion_real
_atom_type_scat_dispersion_imag
_atom_type_scat_source
C C 0.003 0.002
;International Tables for Crystallography
(1992, Vol. C, Tables 4.2.6.8 and 6.1.1.1)
;
H H 0.000 0.000
;International Tables for Crystallography
(1992, Vol. C, Table 6.1.1.2)
;
F F 0.017 0.010
;International Tables for Crystallography
(1992, Vol. C, Tables 4.2.6.8 and 6.1.1.1)
;
N N 0.006 0.003
;International Tables for Crystallography
(1992, Vol. C, Tables 4.2.6.8 and 6.1.1.1)
;
O O 0.011 0.006
;International Tables for Crystallography
(1992, Vol. C, Tables 4.2.6.8 and 6.1.1.1)
;
Pt Pt -1.703 8.390
;International Tables for Crystallography
(1992, Vol. C, Tables 4.2.6.8 and 6.1.1.1)
;
S S 0.125 0.123
;International Tables for Crystallography
(1992, Vol. C, Tables 4.2.6.8 and 6.1.1.1)
;

loop_
_geom_angle_atom_site_label_1
_geom_angle_atom_site_label_2
_geom_angle_atom_site_label_3
_geom_angle
_geom_angle_publ_flag
S(1) Pt(1) N(1) 88.84(10) yes
S(1) Pt(1) C(1) 178.6(1) yes
S(1) Pt(1) C(9) 91.3(1) yes
N(1) Pt(1) C(1) 90.4(1) yes
N(1) Pt(1) C(9) 178.0(2) yes
C(1) Pt(1) C(9) 89.5(2) yes
Pt(1) S(1) O(1) 117.7(1) yes
Pt(1) S(1) C(29) 112.1(2) yes
Pt(1) S(1) C(30) 110.8(2) yes
O(1) S(1) C(29) 107.2(2) yes
O(1) S(1) C(30) 106.3(3) yes
C(29) S(1) C(30) 101.4(3) yes
Pt(1) N(1) C(17) 116.0(3) yes
Pt(1) N(1) C(21) 124.2(3) yes
C(17) N(1) C(21) 119.5(4) yes
Pt(1) C(1) C(2) 121.0(3) yes
Pt(1) C(1) C(6) 122.7(3) yes
C(2) C(1) C(6) 116.2(4) yes
C(1) C(2) C(3) 122.7(4) yes
C(2) C(3) C(4) 118.5(4) yes
C(2) C(3) C(7) 120.5(5) yes
C(4) C(3) C(7) 121.0(5) yes
C(3) C(4) C(5) 121.5(4) yes
C(4) C(5) C(6) 118.1(4) yes
C(4) C(5) C(8) 120.6(5) yes
C(6) C(5) C(8) 121.3(4) yes
C(1) C(6) C(5) 123.1(4) yes
Pt(1) C(9) C(10) 120.3(4) yes
Pt(1) C(9) C(14) 122.8(3) yes
C(10) C(9) C(14) 116.9(4) yes
C(9) C(10) C(11) 121.3(5) yes
C(10) C(11) C(12) 119.8(5) yes
C(10) C(11) C(15) 119.8(5) yes
C(12) C(11) C(15) 120.4(5) yes
C(11) C(12) C(13) 120.4(4) yes
C(12) C(13) C(14) 119.0(5) yes
C(12) C(13) C(16) 120.6(5) yes
C(14) C(13) C(16) 120.5(5) yes
C(9) C(14) C(13) 122.5(5) yes
N(1) C(17) C(18) 122.2(4) yes
C(17) C(18) C(19) 119.1(4) yes
C(17) C(18) C(28) 120.4(4) yes
C(19) C(18) C(28) 120.5(4) yes
C(18) C(19) C(20) 118.0(4) yes
C(19) C(20) C(21) 120.9(4) yes
N(1) C(21) C(20) 120.3(4) yes
N(1) C(21) C(22) 119.1(4) yes
C(20) C(21) C(22) 120.6(4) yes
C(21) C(22) C(23) 120.1(4) yes
C(21) C(22) C(27) 121.4(4) yes
C(23) C(22) C(27) 118.6(4) yes
C(22) C(23) C(24) 120.8(5) yes
C(23) C(24) C(25) 119.7(5) yes
C(24) C(25) C(26) 120.3(5) yes
C(25) C(26) C(27) 120.1(5) yes
C(22) C(27) C(26) 120.5(5) yes
F(1) C(28) F(2) 105.0(5) yes
F(1) C(28) F(3) 107.2(5) yes
F(1) C(28) C(18) 113.4(4) yes
F(2) C(28) F(3) 104.7(5) yes
F(2) C(28) C(18) 114.1(4) yes
F(3) C(28) C(18) 111.6(4) yes

loop_
_geom_bond_atom_site_label_1
_geom_bond_atom_site_label_2
_geom_bond_distance
_geom_bond_publ_flag
Pt(1) S(1) 2.287(1) yes
Pt(1) N(1) 2.143(4) yes
Pt(1) C(1) 2.033(4) yes
Pt(1) C(9) 2.016(4) yes
S(1) O(1) 1.481(3) yes
S(1) C(29) 1.771(5) yes
S(1) C(30) 1.776(5) yes
F(1) C(28) 1.311(6) yes
F(2) C(28) 1.297(6) yes
F(3) C(28) 1.298(6) yes
N(1) C(17) 1.339(6) yes
N(1) C(21) 1.347(6) yes
C(1) C(2) 1.407(6) yes
C(1) C(6) 1.386(6) yes
C(2) C(3) 1.387(7) yes
C(3) C(4) 1.385(7) yes
C(3) C(7) 1.508(7) yes
C(4) C(5) 1.387(7) yes
C(5) C(6) 1.398(7) yes
C(5) C(8) 1.502(7) yes
C(9) C(10) 1.409(6) yes
C(9) C(14) 1.399(6) yes
C(10) C(11) 1.401(7) yes
C(11) C(12) 1.382(8) yes
C(11) C(15) 1.519(8) yes
C(12) C(13) 1.397(7) yes
C(13) C(14) 1.392(6) yes
C(13) C(16) 1.513(7) yes
C(17) C(18) 1.383(6) yes
C(18) C(19) 1.383(6) yes
C(18) C(28) 1.491(6) yes
C(19) C(20) 1.377(6) yes
C(20) C(21) 1.386(6) yes
C(21) C(22) 1.484(6) yes
C(22) C(23) 1.391(7) yes
C(22) C(27) 1.390(6) yes
C(23) C(24) 1.387(7) yes
C(24) C(25) 1.367(8) yes
C(25) C(26) 1.388(9) yes
C(26) C(27) 1.375(7) yes

loop_
_geom_contact_atom_site_label_1
_geom_contact_atom_site_label_2
_geom_contact_distance
_geom_contact_site_symmetry_2
F(1) C(24) 3.267(8) 1_455
F(1) C(23) 3.278(7) 1_455
F(1) C(15) 3.42(1) 4_454
F(2) C(14) 3.250(6) 4_554
F(2) C(16) 3.277(8) 4_554
F(2) C(26) 3.340(6) 4_454
F(2) C(13) 3.501(7) 4_554
F(3) C(30) 3.446(7) 3_556
F(3) C(8) 3.591(9) 4_554
O(1) C(29) 3.253(6) 3_556
O(1) O(1) 3.270(7) 3_556
O(1) C(24) 3.385(6) 3_656
C(1) C(19) 3.488(6) 4_555
C(2) C(19) 3.437(7) 4_555
C(2) C(20) 3.512(6) 4_555
C(3) C(19) 3.581(7) 4_555
C(7) C(30) 3.580(8) 2_656
C(9) C(19) 3.550(6) 4_555
C(10) C(20) 3.578(7) 4_555
C(11) C(20) 3.546(8) 4_555
C(13) C(19) 3.535(7) 4_555
C(13) C(18) 3.597(7) 4_555
C(14) C(19) 3.387(7) 4_555

loop_
_geom_torsion_atom_site_label_1
_geom_torsion_atom_site_label_2
_geom_torsion_atom_site_label_3
_geom_torsion_atom_site_label_4
_geom_torsion
_geom_torsion_publ_flag
Pt(1) N(1) C(17) C(18) -173.9(4) yes
Pt(1) N(1) C(21) C(20) 174.4(3) yes
Pt(1) N(1) C(21) C(22) -4.7(6) yes
Pt(1) C(1) C(2) C(3) 175.9(4) yes
Pt(1) C(1) C(6) C(5) -176.6(3) yes
Pt(1) C(9) C(10) C(11) -175.8(4) yes
Pt(1) C(9) C(14) C(13) 177.5(4) yes
S(1) Pt(1) N(1) C(17) 106.0(3) yes
S(1) Pt(1) N(1) C(21) -68.0(3) yes
S(1) Pt(1) C(1) C(2) -48(4) yes
S(1) Pt(1) C(1) C(6) 128(4) yes
S(1) Pt(1) C(9) C(10) 87.7(4) yes
S(1) Pt(1) C(9) C(14) -90.5(4) yes
F(1) C(28) C(18) C(17) 5.5(7) yes
F(1) C(28) C(18) C(19) -176.4(5) yes
F(2) C(28) C(18) C(17) 125.8(5) yes
F(2) C(28) C(18) C(19) -56.1(7) yes
F(3) C(28) C(18) C(17) -115.8(6) yes
F(3) C(28) C(18) C(19) 62.3(6) yes
O(1) S(1) Pt(1) N(1) 5.0(2) yes
O(1) S(1) Pt(1) C(1) -52(4) yes
O(1) S(1) Pt(1) C(9) -176.9(2) yes
N(1) Pt(1) S(1) C(29) -119.9(2) yes
N(1) Pt(1) S(1) C(30) 127.6(3) yes
N(1) Pt(1) C(1) C(2) -105.7(4) yes
N(1) Pt(1) C(1) C(6) 71.1(4) yes
N(1) Pt(1) C(9) C(10) -178(4) yes
N(1) Pt(1) C(9) C(14) 2(4) yes
N(1) C(17) C(18) C(19) -1.0(7) yes
N(1) C(17) C(18) C(28) 177.2(4) yes
N(1) C(21) C(20) C(19) -1.0(7) yes
N(1) C(21) C(22) C(23) 128.7(5) yes
N(1) C(21) C(22) C(27) -51.9(6) yes
C(1) Pt(1) S(1) C(29) -177(4) yes
C(1) Pt(1) S(1) C(30) 69(4) yes
C(1) Pt(1) N(1) C(17) -75.2(3) yes
C(1) Pt(1) N(1) C(21) 110.8(4) yes
C(1) Pt(1) C(9) C(10) -91.1(4) yes
C(1) Pt(1) C(9) C(14) 90.6(4) yes
C(1) C(2) C(3) C(4) 0.8(7) yes
C(1) C(2) C(3) C(7) 179.7(5) yes
C(1) C(6) C(5) C(4) 0.7(7) yes
C(1) C(6) C(5) C(8) -179.5(5) yes
C(2) C(1) Pt(1) C(9) 76.3(4) yes
C(2) C(1) C(6) C(5) 0.3(7) yes
C(2) C(3) C(4) C(5) 0.3(7) yes
C(3) C(2) C(1) C(6) -1.1(7) yes
C(3) C(4) C(5) C(6) -1.0(7) yes
C(3) C(4) C(5) C(8) 179.2(5) yes
C(5) C(4) C(3) C(7) -178.7(5) yes
C(6) C(1) Pt(1) C(9) -107.0(4) yes
C(9) Pt(1) S(1) C(29) 58.1(2) yes
C(9) Pt(1) S(1) C(30) -54.3(3) yes
C(9) Pt(1) N(1) C(17) 12(4) yes
C(9) Pt(1) N(1) C(21) -161(4) yes
C(9) C(10) C(11) C(12) -3.2(8) yes
C(9) C(10) C(11) C(15) 176.9(5) yes
C(9) C(14) C(13) C(12) -0.2(8) yes
C(9) C(14) C(13) C(16) 179.8(5) yes
C(10) C(9) C(14) C(13) -0.8(7) yes
C(10) C(11) C(12) C(13) 2.1(9) yes
C(11) C(10) C(9) C(14) 2.5(7) yes
C(11) C(12) C(13) C(14) -0.4(8) yes
C(11) C(12) C(13) C(16) 179.6(5) yes
C(13) C(12) C(11) C(15) -178.0(6) yes
C(17) N(1) C(21) C(20) 0.6(7) yes
C(17) N(1) C(21) C(22) -178.6(4) yes
C(17) C(18) C(19) C(20) 0.5(7) yes
C(18) C(17) N(1) C(21) 0.4(7) yes
C(18) C(19) C(20) C(21) 0.5(7) yes
C(19) C(20) C(21) C(22) 178.1(4) yes
C(20) C(19) C(18) C(28) -177.7(4) yes
C(20) C(21) C(22) C(23) -50.5(6) yes
C(20) C(21) C(22) C(27) 129.0(5) yes
C(21) C(22) C(23) C(24) -179.8(5) yes
C(21) C(22) C(27) C(26) 179.4(5) yes
C(22) C(23) C(24) C(25) 0.4(8) yes
C(22) C(27) C(26) C(25) 0.4(9) yes
C(23) C(22) C(27) C(26) -1.1(7) yes
C(23) C(24) C(25) C(26) -1.2(9) yes
C(24) C(23) C(22) C(27) 0.7(7) yes
C(24) C(25) C(26) C(27) 0.8(9) yes
C(24) C(25) C(26) C(27) 0.8(9) yes
